data_4305031
loop_
_publ_author_name
'Pabitra Baran Chatterjee'
'Subhajit Bhattacharya'
'Anandalok Audhya'
'Ki-Young Choi'
'Akira Endo'
'Muktimoy Chaudhury'

_publ_section_title
;
Coordination Asymmetry in Divanadium(V) Compounds Containing a V2O3 Core:
Synthesis, Characterization, and Redox Properties
;
_journal_name_full 'Inorganic Chemistry'
_journal_page_first 4891
_journal_page_last 4902
_journal_paper_doi 10.1021/ic800208w
_journal_volume 47
_journal_year 2008
_chemical_formula_sum 'C25 H22 N4 O11 V2'
_chemical_formula_weight 656.35
_chemical_name_systematic
;
 ?
;
_space_group_IT_number 14
_symmetry_cell_setting monoclinic
_symmetry_space_group_name_Hall '-P 2ybc'
_symmetry_space_group_name_H-M 'P 1 21/c 1'
_atom_sites_solution_hydrogens geom
_atom_sites_solution_primary direct
_atom_sites_solution_secondary difmap
_audit_creation_method SHELXL-97
_cell_angle_alpha 90.00
_cell_angle_beta 106.6890(10)
_cell_angle_gamma 90.00
_cell_formula_units_Z 4
_cell_length_a 14.3475(8)
_cell_length_b 12.5778(7)
_cell_length_c 14.9525(8)
_cell_measurement_reflns_used 6804
_cell_measurement_temperature 293(2)
_cell_measurement_theta_max 27.608
_cell_measurement_theta_min 2.155
_cell_volume 2584.7(2)
_computing_cell_refinement 'SMART (Brucker, 1999)'
_computing_data_collection 'SMART (Brucker, 1999)'
_computing_data_reduction 'SAINT-plus (bruker, 1999)'
_computing_molecular_graphics 'Ortep-3 for windows(Farrugia, 1997)'
_computing_publication_material 'SHELXL97 (Sheldrick, 1997)'
_computing_structure_refinement 'SHELXL97 (Sheldrick, 1997)'
_computing_structure_solution 'SHELXL97 (Sheldrick, 1997)'
_diffrn_ambient_temperature 293(2)
_diffrn_measured_fraction_theta_full 0.997
_diffrn_measured_fraction_theta_max 0.997
_diffrn_measurement_device_type 'Bruker SMART 1000 CCD dffractometer'
_diffrn_radiation_monochromator graphite
_diffrn_radiation_source 'fine-focus sealed tube'
_diffrn_radiation_type MoK\a
_diffrn_radiation_wavelength 0.71073
_diffrn_reflns_av_R_equivalents 0.0354
_diffrn_reflns_av_sigmaI/netI 0.0323
_diffrn_reflns_limit_h_max 18
_diffrn_reflns_limit_h_min -19
_diffrn_reflns_limit_k_max 16
_diffrn_reflns_limit_k_min -16
_diffrn_reflns_limit_l_max 19
_diffrn_reflns_limit_l_min -19
_diffrn_reflns_number 26269
_diffrn_reflns_theta_full 28.31
_diffrn_reflns_theta_max 28.31
_diffrn_reflns_theta_min 1.48
_exptl_absorpt_coefficient_mu 0.795
_exptl_absorpt_correction_T_max 0.9228
_exptl_absorpt_correction_T_min 0.8011
_exptl_absorpt_correction_type multi-scan
_exptl_absorpt_process_details 'SADABS (Sheldrick, 1996)'
_exptl_crystal_colour black
_exptl_crystal_density_diffrn 1.687
_exptl_crystal_density_method 'not measured'
_exptl_crystal_description plate
_exptl_crystal_F_000 1336
_exptl_crystal_size_max 0.321
_exptl_crystal_size_mid 0.232
_exptl_crystal_size_min 0.101
_refine_diff_density_max 0.426
_refine_diff_density_min -0.391
_refine_diff_density_rms 0.069
_refine_ls_extinction_coef none
_refine_ls_extinction_method none
_refine_ls_goodness_of_fit_ref 1.022
_refine_ls_hydrogen_treatment mixed
_refine_ls_matrix_type full
_refine_ls_number_parameters 385
_refine_ls_number_reflns 6413
_refine_ls_number_restraints 0
_refine_ls_restrained_S_all 1.022
_refine_ls_R_factor_all 0.0579
_refine_ls_R_factor_gt 0.0368
_refine_ls_shift/su_max 0.001
_refine_ls_shift/su_mean 0.000
_refine_ls_structure_factor_coef Fsqd
_refine_ls_weighting_details 'calc w=1/[\s^2^(Fo^2^)+(0.0354P)^2^+2.9039P] where P=(Fo^2^+2Fc^2^)/3'
_refine_ls_weighting_scheme calc
_refine_ls_wR_factor_gt 0.0842
_refine_ls_wR_factor_ref 0.0979
_reflns_number_gt 4833
_reflns_number_total 6413
_reflns_threshold_expression >2sigma(I)
_cod_data_source_file ic800208w-file004_2.cif
_cod_data_source_block MC3
_cod_original_sg_symbol_H-M 'P 21/c'
_cod_database_code 4305031

loop_
_symmetry_equiv_pos_as_xyz
'x, y, z'
'-x, y+1/2, -z+1/2'
'-x, -y, -z'
'x, -y-1/2, z-1/2'

loop_
_atom_site_label
_atom_site_type_symbol
_atom_site_fract_x
_atom_site_fract_y
_atom_site_fract_z
_atom_site_U_iso_or_equiv
_atom_site_adp_type
_atom_site_occupancy
_atom_site_symmetry_multiplicity
_atom_site_calc_flag
_atom_site_refinement_flags
_atom_site_disorder_assembly
_atom_site_disorder_group
V1 V 0.71857(3) 0.60138(3) 0.18286(3) 0.02294(10) Uani 1 1 d . . .
V2 V 0.84651(3) 0.55937(3) 0.03405(2) 0.02171(9) Uani 1 1 d . . .
O1 O 0.62912(12) 0.57406(14) 0.22207(12) 0.0339(4) Uani 1 1 d . . .
O2 O 0.68151(12) 0.51295(12) 0.07801(10) 0.0270(3) Uani 1 1 d . . .
O3 O 0.68952(11) 0.73754(12) 0.14510(11) 0.0274(3) Uani 1 1 d . . .
O4 O 0.94148(12) 0.59926(14) 0.00828(11) 0.0309(4) Uani 1 1 d . . .
O5 O 0.74989(11) 0.64513(12) -0.05120(10) 0.0270(3) Uani 1 1 d . . .
O6 O 0.84450(11) 0.62335(12) 0.13247(10) 0.0254(3) Uani 1 1 d . . .
O7 O 0.89535(11) 0.42763(13) 0.10181(11) 0.0282(3) Uani 1 1 d . . .
O8 O 0.92615(13) 0.25411(14) 0.10438(12) 0.0388(4) Uani 1 1 d . . .
O9 O 0.35517(13) 0.65857(17) -0.36114(13) 0.0459(5) Uani 1 1 d . . .
O10 O 0.41051(15) 0.50900(17) -0.39621(13) 0.0509(5) Uani 1 1 d . . .
OW1 O 0.96786(16) 0.2422(2) 0.30642(17) 0.0514(6) Uani 1 1 d . . .
H26A H 1.016(3) 0.219(3) 0.326(3) 0.062 Uiso 1 1 d . . .
H26B H 0.965(3) 0.253(3) 0.252(3) 0.062 Uiso 1 1 d . . .
N1 N 0.79584(14) 0.47048(16) 0.25211(13) 0.0272(4) Uani 1 1 d . . .
N2 N 0.81223(14) 0.66775(16) 0.30295(12) 0.0267(4) Uani 1 1 d . . .
N3 N 0.78626(13) 0.43498(15) -0.06362(12) 0.0235(4) Uani 1 1 d . . .
N4 N 0.41865(15) 0.58965(18) -0.34846(14) 0.0340(5) Uani 1 1 d . . .
C1 C 0.64804(16) 0.41247(18) 0.07762(16) 0.0252(5) Uani 1 1 d . . .
C2 C 0.57031(17) 0.37814(19) 0.00333(17) 0.0301(5) Uani 1 1 d . . .
H2 H 0.5387 0.4256 -0.0432 0.036 Uiso 1 1 calc R . .
C3 C 0.54073(18) 0.2730(2) -0.00049(18) 0.0346(6) Uani 1 1 d . . .
H3 H 0.4877 0.2507 -0.0489 0.041 Uiso 1 1 calc R . .
C4 C 0.5889(2) 0.2003(2) 0.06683(19) 0.0368(6) Uani 1 1 d . . .
H4 H 0.5698 0.1294 0.0625 0.044 Uiso 1 1 calc R . .
C5 C 0.66523(19) 0.23438(19) 0.13994(18) 0.0336(5) Uani 1 1 d . . .
H5 H 0.6983 0.1855 0.1845 0.040 Uiso 1 1 calc R . .
C6 C 0.69442(17) 0.34160(18) 0.14873(16) 0.0271(5) Uani 1 1 d . . .
C7 C 0.77323(17) 0.37398(19) 0.22883(16) 0.0291(5) Uani 1 1 d . . .
H7 H 0.8100 0.3208 0.2659 0.035 Uiso 1 1 calc R . .
C8 C 0.87861(19) 0.4941(2) 0.33393(17) 0.0370(6) Uani 1 1 d . . .
H8A H 0.9367 0.5081 0.3150 0.044 Uiso 1 1 calc R . .
H8B H 0.8913 0.4347 0.3771 0.044 Uiso 1 1 calc R . .
C9 C 0.8497(2) 0.5917(2) 0.37917(17) 0.0388(6) Uani 1 1 d . . .
H9A H 0.7999 0.5741 0.4090 0.047 Uiso 1 1 calc R . .
H9B H 0.9055 0.6210 0.4257 0.047 Uiso 1 1 calc R . .
C10 C 0.84660(16) 0.76261(19) 0.31023(16) 0.0285(5) Uani 1 1 d . . .
H10 H 0.8921 0.7812 0.3661 0.034 Uiso 1 1 calc R . .
C11 C 0.81988(16) 0.84238(19) 0.23835(16) 0.0278(5) Uani 1 1 d . . .
C12 C 0.87061(18) 0.9390(2) 0.24995(19) 0.0367(6) Uani 1 1 d . . .
H12 H 0.9203 0.9514 0.3046 0.044 Uiso 1 1 calc R . .
C13 C 0.8479(2) 1.0155(2) 0.1816(2) 0.0421(6) Uani 1 1 d . . .
H13 H 0.8826 1.0790 0.1896 0.051 Uiso 1 1 calc R . .
C14 C 0.7728(2) 0.9979(2) 0.1004(2) 0.0410(6) Uani 1 1 d . . .
H14 H 0.7582 1.0495 0.0538 0.049 Uiso 1 1 calc R . .
C15 C 0.71954(19) 0.90486(19) 0.08804(18) 0.0340(5) Uani 1 1 d . . .
H15 H 0.6681 0.8947 0.0343 0.041 Uiso 1 1 calc R . .
C16 C 0.74315(16) 0.82643(18) 0.15620(16) 0.0262(5) Uani 1 1 d . . .
C17 C 0.67273(15) 0.62967(17) -0.12139(14) 0.0223(4) Uani 1 1 d . . .
C18 C 0.61018(17) 0.71584(19) -0.15651(16) 0.0283(5) Uani 1 1 d . . .
H18 H 0.6247 0.7825 -0.1292 0.034 Uiso 1 1 calc R . .
C19 C 0.52828(17) 0.70313(19) -0.23023(16) 0.0294(5) Uani 1 1 d . . .
H19 H 0.4872 0.7605 -0.2521 0.035 Uiso 1 1 calc R . .
C20 C 0.50699(16) 0.60394(19) -0.27218(15) 0.0266(5) Uani 1 1 d . . .
C21 C 0.56697(16) 0.51791(19) -0.24152(15) 0.0264(5) Uani 1 1 d . . .
H21 H 0.5525 0.4526 -0.2715 0.032 Uiso 1 1 calc R . .
C22 C 0.64949(15) 0.52901(18) -0.16539(15) 0.0238(4) Uani 1 1 d . . .
C23 C 0.70894(16) 0.43662(18) -0.13306(15) 0.0245(4) Uani 1 1 d . . .
H23 H 0.6898 0.3732 -0.1650 0.029 Uiso 1 1 calc R . .
C24 C 0.83704(17) 0.33322(18) -0.03998(16) 0.0283(5) Uani 1 1 d . . .
H24A H 0.8826 0.3234 -0.0762 0.034 Uiso 1 1 calc R . .
H24B H 0.7907 0.2751 -0.0538 0.034 Uiso 1 1 calc R . .
C25 C 0.89058(16) 0.33492(19) 0.06306(16) 0.0282(5) Uani 1 1 d . . .

loop_
_atom_site_aniso_label
_atom_site_aniso_U_11
_atom_site_aniso_U_22
_atom_site_aniso_U_33
_atom_site_aniso_U_23
_atom_site_aniso_U_13
_atom_site_aniso_U_12
V1 0.02102(18) 0.0250(2) 0.02176(18) -0.00031(14) 0.00443(14) 0.00048(15)
V2 0.01963(18) 0.02492(19) 0.01951(18) -0.00161(14) 0.00392(14) -0.00258(14)
O1 0.0280(9) 0.0363(10) 0.0401(10) -0.0004(8) 0.0138(7) -0.0029(7)
O2 0.0307(8) 0.0239(8) 0.0232(8) -0.0002(6) 0.0025(6) -0.0025(7)
O3 0.0246(8) 0.0249(8) 0.0284(8) -0.0014(6) 0.0008(6) -0.0003(6)
O4 0.0248(8) 0.0379(9) 0.0320(9) -0.0003(7) 0.0113(7) -0.0043(7)
O5 0.0281(8) 0.0237(8) 0.0249(8) -0.0007(6) 0.0008(6) -0.0027(6)
O6 0.0227(8) 0.0297(8) 0.0222(7) -0.0034(6) 0.0041(6) -0.0024(6)
O7 0.0267(8) 0.0309(9) 0.0241(8) 0.0015(7) 0.0027(6) 0.0029(7)
O8 0.0384(10) 0.0338(10) 0.0390(10) 0.0104(8) 0.0029(8) 0.0052(8)
O9 0.0297(10) 0.0604(13) 0.0418(11) 0.0126(9) 0.0010(8) 0.0096(9)
O10 0.0501(12) 0.0512(12) 0.0363(11) -0.0046(9) -0.0114(9) -0.0034(10)
OW1 0.0363(11) 0.0673(15) 0.0497(13) 0.0200(11) 0.0109(10) 0.0169(10)
N1 0.0257(10) 0.0326(11) 0.0231(9) 0.0031(8) 0.0065(8) 0.0024(8)
N2 0.0255(9) 0.0335(11) 0.0208(9) -0.0023(8) 0.0060(7) 0.0024(8)
N3 0.0210(9) 0.0259(9) 0.0225(9) 0.0001(7) 0.0046(7) 0.0005(7)
N4 0.0280(11) 0.0417(12) 0.0282(10) 0.0082(9) 0.0015(8) -0.0031(9)
C1 0.0245(11) 0.0254(11) 0.0284(11) -0.0019(9) 0.0121(9) -0.0004(9)
C2 0.0274(12) 0.0295(12) 0.0329(12) -0.0031(10) 0.0081(10) 0.0006(9)
C3 0.0299(12) 0.0365(13) 0.0392(14) -0.0107(11) 0.0130(11) -0.0077(11)
C4 0.0437(15) 0.0252(12) 0.0472(15) -0.0046(11) 0.0219(12) -0.0058(11)
C5 0.0416(14) 0.0261(12) 0.0371(13) 0.0044(10) 0.0179(11) 0.0033(10)
C6 0.0261(11) 0.0291(12) 0.0294(11) 0.0004(9) 0.0133(9) 0.0012(9)
C7 0.0296(12) 0.0298(12) 0.0297(12) 0.0070(10) 0.0110(10) 0.0065(10)
C8 0.0346(13) 0.0395(14) 0.0284(12) 0.0049(11) -0.0043(10) 0.0041(11)
C9 0.0450(15) 0.0435(15) 0.0226(12) 0.0023(10) 0.0014(11) 0.0005(12)
C10 0.0219(11) 0.0382(13) 0.0246(11) -0.0073(10) 0.0055(9) 0.0015(10)
C11 0.0226(11) 0.0301(12) 0.0303(12) -0.0070(9) 0.0073(9) 0.0023(9)
C12 0.0275(12) 0.0341(13) 0.0450(15) -0.0108(12) 0.0049(11) -0.0030(10)
C13 0.0354(14) 0.0288(13) 0.0614(18) -0.0049(12) 0.0124(13) -0.0051(11)
C14 0.0493(16) 0.0285(13) 0.0460(16) 0.0036(11) 0.0153(13) 0.0022(12)
C15 0.0360(13) 0.0302(12) 0.0324(13) -0.0015(10) 0.0042(10) 0.0029(11)
C16 0.0235(11) 0.0252(11) 0.0297(11) -0.0056(9) 0.0071(9) 0.0019(9)
C17 0.0216(10) 0.0262(11) 0.0197(10) 0.0001(8) 0.0069(8) -0.0027(8)
C18 0.0324(12) 0.0247(11) 0.0283(12) -0.0010(9) 0.0097(10) 0.0007(9)
C19 0.0280(12) 0.0305(12) 0.0292(12) 0.0070(10) 0.0075(9) 0.0068(10)
C20 0.0197(10) 0.0351(12) 0.0226(11) 0.0041(9) 0.0021(8) -0.0022(9)
C21 0.0255(11) 0.0271(11) 0.0240(11) 0.0002(9) 0.0028(9) -0.0026(9)
C22 0.0215(10) 0.0273(11) 0.0222(10) 0.0013(8) 0.0055(8) -0.0013(9)
C23 0.0259(11) 0.0242(11) 0.0229(10) -0.0046(9) 0.0063(9) -0.0018(9)
C24 0.0255(11) 0.0250(11) 0.0309(12) -0.0017(9) 0.0025(9) 0.0033(9)
C25 0.0210(11) 0.0322(13) 0.0311(12) 0.0037(10) 0.0072(9) 0.0015(9)

loop_
_atom_type_symbol
_atom_type_description
_atom_type_scat_dispersion_real
_atom_type_scat_dispersion_imag
_atom_type_scat_source
C C 0.0033 0.0016 'International Tables Vol C Tables 4.2.6.8 and 6.1.1.4'
H H 0.0000 0.0000 'International Tables Vol C Tables 4.2.6.8 and 6.1.1.4'
N N 0.0061 0.0033 'International Tables Vol C Tables 4.2.6.8 and 6.1.1.4'
O O 0.0106 0.0060 'International Tables Vol C Tables 4.2.6.8 and 6.1.1.4'
V V 0.3005 0.5294 'International Tables Vol C Tables 4.2.6.8 and 6.1.1.4'

loop_
_geom_angle_atom_site_label_1
_geom_angle_atom_site_label_2
_geom_angle_atom_site_label_3
_geom_angle
_geom_angle_site_symmetry_1
_geom_angle_site_symmetry_3
_geom_angle_publ_flag
O1 V1 O3 100.42(8) . . ?
O1 V1 O2 96.61(8) . . ?
O3 V1 O2 108.42(7) . . ?
O1 V1 N2 99.06(8) . . ?
O3 V1 N2 85.62(7) . . ?
O2 V1 N2 156.68(7) . . ?
O1 V1 N1 90.95(8) . . ?
O3 V1 N1 160.29(8) . . ?
O2 V1 N1 85.95(7) . . ?
N2 V1 N1 76.65(8) . . ?
O1 V1 O6 174.67(8) . . ?
O3 V1 O6 84.91(7) . . ?
O2 V1 O6 81.31(6) . . ?
N2 V1 O6 81.53(7) . . ?
N1 V1 O6 84.02(7) . . ?
O4 V2 O6 106.86(8) . . ?
O4 V2 O5 99.57(8) . . ?
O6 V2 O5 96.96(7) . . ?
O4 V2 O7 100.75(8) . . ?
O6 V2 O7 92.60(7) . . ?
O5 V2 O7 153.93(7) . . ?
O4 V2 N3 105.63(8) . . ?
O6 V2 N3 146.96(7) . . ?
O5 V2 N3 83.40(7) . . ?
O7 V2 N3 75.53(7) . . ?
C1 O2 V1 125.09(14) . . ?
C16 O3 V1 132.59(14) . . ?
C17 O5 V2 137.27(15) . . ?
V2 O6 V1 117.92(8) . . ?
C25 O7 V2 124.31(14) . . ?
C7 N1 C8 120.0(2) . . ?
C7 N1 V1 123.85(16) . . ?
C8 N1 V1 116.15(15) . . ?
C10 N2 C9 119.6(2) . . ?
C10 N2 V1 125.62(16) . . ?
C9 N2 V1 114.21(15) . . ?
C23 N3 C24 117.62(19) . . ?
C23 N3 V2 128.65(16) . . ?
C24 N3 V2 113.43(13) . . ?
O10 N4 O9 123.4(2) . . ?
O10 N4 C20 118.4(2) . . ?
O9 N4 C20 118.3(2) . . ?
O2 C1 C2 119.6(2) . . ?
O2 C1 C6 120.1(2) . . ?
C2 C1 C6 120.2(2) . . ?
C3 C2 C1 119.5(2) . . ?
C2 C3 C4 121.1(2) . . ?
C5 C4 C3 119.2(2) . . ?
C4 C5 C6 121.4(2) . . ?
C1 C6 C5 118.4(2) . . ?
C1 C6 C7 122.4(2) . . ?
C5 C6 C7 119.2(2) . . ?
N1 C7 C6 124.6(2) . . ?
N1 C8 C9 106.0(2) . . ?
N2 C9 C8 105.53(19) . . ?
N2 C10 C11 124.8(2) . . ?
C12 C11 C16 118.6(2) . . ?
C12 C11 C10 119.6(2) . . ?
C16 C11 C10 121.7(2) . . ?
C13 C12 C11 120.8(2) . . ?
C12 C13 C14 119.8(2) . . ?
C15 C14 C13 120.8(3) . . ?
C14 C15 C16 119.7(2) . . ?
O3 C16 C15 119.4(2) . . ?
O3 C16 C11 120.3(2) . . ?
C15 C16 C11 120.2(2) . . ?
O5 C17 C18 119.2(2) . . ?
O5 C17 C22 122.5(2) . . ?
C18 C17 C22 118.22(19) . . ?
C19 C18 C17 121.2(2) . . ?
C18 C19 C20 119.6(2) . . ?
C21 C20 C19 121.3(2) . . ?
C21 C20 N4 119.0(2) . . ?
C19 C20 N4 119.6(2) . . ?
C20 C21 C22 119.8(2) . . ?
C21 C22 C17 119.9(2) . . ?
C21 C22 C23 118.4(2) . . ?
C17 C22 C23 121.70(19) . . ?
N3 C23 C22 125.1(2) . . ?
N3 C24 C25 107.79(18) . . ?
O8 C25 O7 124.2(2) . . ?
O8 C25 C24 121.3(2) . . ?
O7 C25 C24 114.51(19) . . ?

loop_
_geom_bond_atom_site_label_1
_geom_bond_atom_site_label_2
_geom_bond_distance
_geom_bond_site_symmetry_2
_geom_bond_publ_flag
V1 V1 5.0241(7) 3_765 ?
V1 V1 9.8142(8) 3_665 ?
V1 V2 3.3084(6) 1_555 ?
V1 V2 9.3894(8) 2_755 ?
V2 V2 7.4863(7) 3_665 ?
V2 V2 9.9742(8) 2_755 ?
V1 O1 1.5940(17) . ?
V1 O3 1.8140(16) . ?
V1 O2 1.8705(15) . ?
V1 N2 2.0836(19) . ?
V1 N1 2.0864(19) . ?
V1 O6 2.1658(16) . ?
V2 O4 1.5994(16) . ?
V2 O6 1.6848(15) . ?
V2 O5 1.9223(16) . ?
V2 O7 1.9636(16) . ?
V2 N3 2.1454(18) . ?
O2 C1 1.351(3) . ?
O3 C16 1.340(3) . ?
O5 C17 1.303(3) . ?
O7 C25 1.295(3) . ?
O8 C25 1.222(3) . ?
O9 N4 1.232(3) . ?
O10 N4 1.227(3) . ?
N1 C7 1.278(3) . ?
N1 C8 1.470(3) . ?
N2 C10 1.284(3) . ?
N2 C9 1.466(3) . ?
N3 C23 1.284(3) . ?
N3 C24 1.465(3) . ?
N4 C20 1.452(3) . ?
C1 C2 1.397(3) . ?
C1 C6 1.401(3) . ?
C2 C3 1.385(3) . ?
C3 C4 1.388(4) . ?
C4 C5 1.375(4) . ?
C5 C6 1.407(3) . ?
C6 C7 1.450(3) . ?
C8 C9 1.516(4) . ?
C10 C11 1.439(3) . ?
C11 C12 1.402(3) . ?
C11 C16 1.409(3) . ?
C12 C13 1.373(4) . ?
C13 C14 1.390(4) . ?
C14 C15 1.381(4) . ?
C15 C16 1.389(3) . ?
C17 C18 1.409(3) . ?
C17 C22 1.422(3) . ?
C18 C19 1.370(3) . ?
C19 C20 1.390(3) . ?
C20 C21 1.377(3) . ?
C21 C22 1.394(3) . ?
C22 C23 1.440(3) . ?
C24 C25 1.511(3) . ?

loop_
_geom_hbond_atom_site_label_D
_geom_hbond_atom_site_label_H
_geom_hbond_atom_site_label_A
_geom_hbond_distance_DH
_geom_hbond_distance_HA
_geom_hbond_distance_DA
_geom_hbond_angle_DHA
_geom_hbond_site_symmetry_A
OW1 H26A O6 0.73(4) 2.27(4) 2.984(3) 170(4) 2_745
OW1 H26A O4 0.73(4) 2.81(4) 3.245(3) 120(3) 2_745
OW1 H26B O8 0.82(4) 2.11(4) 2.910(3) 165(4) .

loop_
_geom_torsion_atom_site_label_1
_geom_torsion_atom_site_label_2
_geom_torsion_atom_site_label_3
_geom_torsion_atom_site_label_4
_geom_torsion
_geom_torsion_site_symmetry_1
_geom_torsion_site_symmetry_2
_geom_torsion_site_symmetry_3
_geom_torsion_site_symmetry_4
_geom_torsion_publ_flag
O1 V1 O2 C1 -43.59(18) . . . . ?
O3 V1 O2 C1 -146.91(16) . . . . ?
N2 V1 O2 C1 88.4(2) . . . . ?
N1 V1 O2 C1 46.90(17) . . . . ?
O6 V1 O2 C1 131.45(17) . . . . ?
O1 V1 O3 C16 134.3(2) . . . . ?
O2 V1 O3 C16 -125.03(19) . . . . ?
N2 V1 O3 C16 35.9(2) . . . . ?
N1 V1 O3 C16 10.1(4) . . . . ?
O6 V1 O3 C16 -45.9(2) . . . . ?
O4 V2 O5 C17 118.2(2) . . . . ?
O6 V2 O5 C17 -133.3(2) . . . . ?
O7 V2 O5 C17 -22.6(3) . . . . ?
N3 V2 O5 C17 13.4(2) . . . . ?
O4 V2 O6 V1 174.36(9) . . . . ?
O5 V2 O6 V1 72.12(9) . . . . ?
O7 V2 O6 V1 -83.58(9) . . . . ?
N3 V2 O6 V1 -16.46(18) . . . . ?
O1 V1 O6 V2 68.3(9) . . . . ?
O3 V1 O6 V2 -108.59(10) . . . . ?
O2 V1 O6 V2 0.94(9) . . . . ?
N2 V1 O6 V2 165.09(10) . . . . ?
N1 V1 O6 V2 87.74(10) . . . . ?
O4 V2 O7 C25 -90.61(18) . . . . ?
O6 V2 O7 C25 161.68(17) . . . . ?
O5 V2 O7 C25 50.0(3) . . . . ?
N3 V2 O7 C25 12.93(17) . . . . ?
O1 V1 N1 C7 70.2(2) . . . . ?
O3 V1 N1 C7 -164.2(2) . . . . ?
O2 V1 N1 C7 -26.40(19) . . . . ?
N2 V1 N1 C7 169.2(2) . . . . ?
O6 V1 N1 C7 -108.07(19) . . . . ?
O1 V1 N1 C8 -107.73(18) . . . . ?
O3 V1 N1 C8 17.9(3) . . . . ?
O2 V1 N1 C8 155.71(17) . . . . ?
N2 V1 N1 C8 -8.64(17) . . . . ?
O6 V1 N1 C8 74.04(17) . . . . ?
O1 V1 N2 C10 -120.52(19) . . . . ?
O3 V1 N2 C10 -20.65(19) . . . . ?
O2 V1 N2 C10 107.9(2) . . . . ?
N1 V1 N2 C10 150.7(2) . . . . ?
O6 V1 N2 C10 64.84(19) . . . . ?
O1 V1 N2 C9 68.03(18) . . . . ?
O3 V1 N2 C9 167.90(17) . . . . ?
O2 V1 N2 C9 -63.6(3) . . . . ?
N1 V1 N2 C9 -20.79(16) . . . . ?
O6 V1 N2 C9 -106.61(17) . . . . ?
O4 V2 N3 C23 -107.8(2) . . . . ?
O6 V2 N3 C23 82.9(2) . . . . ?
O5 V2 N3 C23 -9.68(19) . . . . ?
O7 V2 N3 C23 154.8(2) . . . . ?
O4 V2 N3 C24 78.65(16) . . . . ?
O6 V2 N3 C24 -90.60(19) . . . . ?
O5 V2 N3 C24 176.78(16) . . . . ?
O7 V2 N3 C24 -18.70(15) . . . . ?
V1 O2 C1 C2 138.88(18) . . . . ?
V1 O2 C1 C6 -44.5(3) . . . . ?
O2 C1 C2 C3 175.3(2) . . . . ?
C6 C1 C2 C3 -1.3(3) . . . . ?
C1 C2 C3 C4 -1.9(4) . . . . ?
C2 C3 C4 C5 2.1(4) . . . . ?
C3 C4 C5 C6 1.1(4) . . . . ?
O2 C1 C6 C5 -172.3(2) . . . . ?
C2 C1 C6 C5 4.3(3) . . . . ?
O2 C1 C6 C7 5.5(3) . . . . ?
C2 C1 C6 C7 -177.9(2) . . . . ?
C4 C5 C6 C1 -4.2(4) . . . . ?
C4 C5 C6 C7 177.9(2) . . . . ?
C8 N1 C7 C6 -178.8(2) . . . . ?
V1 N1 C7 C6 3.4(3) . . . . ?
C1 C6 C7 N1 13.8(4) . . . . ?
C5 C6 C7 N1 -168.4(2) . . . . ?
C7 N1 C8 C9 -143.8(2) . . . . ?
V1 N1 C8 C9 34.2(2) . . . . ?
C10 N2 C9 C8 -127.6(2) . . . . ?
V1 N2 C9 C8 44.4(2) . . . . ?
N1 C8 C9 N2 -48.2(3) . . . . ?
C9 N2 C10 C11 176.3(2) . . . . ?
V1 N2 C10 C11 5.3(3) . . . . ?
N2 C10 C11 C12 -172.4(2) . . . . ?
N2 C10 C11 C16 8.0(4) . . . . ?
C16 C11 C12 C13 -1.8(4) . . . . ?
C10 C11 C12 C13 178.7(2) . . . . ?
C11 C12 C13 C14 0.9(4) . . . . ?
C12 C13 C14 C15 1.0(4) . . . . ?
C13 C14 C15 C16 -2.0(4) . . . . ?
V1 O3 C16 C15 149.49(18) . . . . ?
V1 O3 C16 C11 -33.5(3) . . . . ?
C14 C15 C16 O3 178.1(2) . . . . ?
C14 C15 C16 C11 1.1(4) . . . . ?
C12 C11 C16 O3 -176.2(2) . . . . ?
C10 C11 C16 O3 3.3(3) . . . . ?
C12 C11 C16 C15 0.7(3) . . . . ?
C10 C11 C16 C15 -179.7(2) . . . . ?
V2 O5 C17 C18 168.84(16) . . . . ?
V2 O5 C17 C22 -12.1(3) . . . . ?
O5 C17 C18 C19 180.0(2) . . . . ?
C22 C17 C18 C19 0.9(3) . . . . ?
C17 C18 C19 C20 -0.9(3) . . . . ?
C18 C19 C20 C21 -0.4(4) . . . . ?
C18 C19 C20 N4 178.1(2) . . . . ?
O10 N4 C20 C21 -15.6(3) . . . . ?
O9 N4 C20 C21 163.5(2) . . . . ?
O10 N4 C20 C19 165.8(2) . . . . ?
O9 N4 C20 C19 -15.1(3) . . . . ?
C19 C20 C21 C22 1.7(3) . . . . ?
N4 C20 C21 C22 -176.8(2) . . . . ?
C20 C21 C22 C17 -1.7(3) . . . . ?
C20 C21 C22 C23 177.9(2) . . . . ?
O5 C17 C22 C21 -178.6(2) . . . . ?
C18 C17 C22 C21 0.4(3) . . . . ?
O5 C17 C22 C23 1.8(3) . . . . ?
C18 C17 C22 C23 -179.2(2) . . . . ?
C24 N3 C23 C22 179.3(2) . . . . ?
V2 N3 C23 C22 6.0(3) . . . . ?
C21 C22 C23 N3 -179.5(2) . . . . ?
C17 C22 C23 N3 0.1(3) . . . . ?
C23 N3 C24 C25 -152.9(2) . . . . ?
V2 N3 C24 C25 21.4(2) . . . . ?
V2 O7 C25 O8 175.46(18) . . . . ?
V2 O7 C25 C24 -4.2(3) . . . . ?
N3 C24 C25 O8 168.2(2) . . . . ?
N3 C24 C25 O7 -12.2(3) . . . . ?
